data_7207311
loop_
_publ_author_name
'Benniston, Andrew C.'
'Hagon, Jerry'
'He, Xiaoyan'
'Lemmetyinen, Helge'
'Tkachenko, Nikolai V.'
'Clegg, William'
'Harrington, Ross W.'

_publ_section_title
;
 Photoinduced charge shift and charge recombination through an alkynyl
 spacer for an expanded acridinium-based dyad.
;
_journal_issue 9
_journal_name_full 'Physical chemistry chemical physics : PCCP'
_journal_page_first 3194
_journal_page_last 3199
_journal_paper_doi 10.1039/c2cp23273a
_journal_volume 14
_journal_year 2012
_chemical_formula_moiety 'C34 H20 N O S +,P F6 -,C2 H3 N'
_chemical_formula_sum 'C36 H23 F6 N2 O P S'
_chemical_formula_weight 676.59
_chemical_name_common
;
7-(Methylsulfinyl)-14-phenylbenzo(5,6)tetraceno(1,12,11,10-
jklmna)acridin-14-ium hexafluorophosphate(V), acetonitrile solvate
;
_chemical_name_systematic
;
7-(Methylsulfinyl)-14-phenylbenzo[5,6]tetraceno[1,12,11,10-jklmna]acridin-14-ium
hexafluorophosphate(V), acetonitrile solvate
;
_space_group_IT_number 11
_symmetry_cell_setting monoclinic
_symmetry_space_group_name_Hall '-P 2yb'
_symmetry_space_group_name_H-M 'P 1 21/m 1'
_atom_sites_solution_hydrogens geom
_atom_sites_solution_primary direct
_atom_sites_solution_secondary difmap
_audit_creation_method SHELXL-97
_cell_angle_alpha 90.00
_cell_angle_beta 96.715(3)
_cell_angle_gamma 90.00
_cell_formula_units_Z 2
_cell_length_a 13.773(4)
_cell_length_b 6.7999(18)
_cell_length_c 15.291(4)
_cell_measurement_reflns_used 2863
_cell_measurement_temperature 120(2)
_cell_measurement_theta_max 28.57
_cell_measurement_theta_min 2.53
_cell_volume 1422.3(7)
_computing_cell_refinement 'Bruker APEX2'
_computing_data_collection 'Bruker APEX2'
_computing_data_reduction 'Bruker APEX2'
_computing_molecular_graphics 'Bruker SHELXTL'
_computing_publication_material 'Bruker SHELXTL and local programs'
_computing_structure_refinement 'Bruker SHELXTL'
_computing_structure_solution 'Bruker SHELXTL'
_diffrn_ambient_temperature 120(2)
_diffrn_measured_fraction_theta_full 0.986
_diffrn_measured_fraction_theta_max 0.986
_diffrn_measurement_device_type 'Bruker APEX2 CCD diffractometer'
_diffrn_measurement_method 'thin-slice \w scans'
_diffrn_radiation_monochromator 'silicon 111'
_diffrn_radiation_source 'Daresbury SRS station 9.8'
_diffrn_radiation_type synchrotron
_diffrn_radiation_wavelength 0.6709
_diffrn_reflns_av_R_equivalents 0.0508
_diffrn_reflns_av_sigmaI/netI 0.0507
_diffrn_reflns_limit_h_max 16
_diffrn_reflns_limit_h_min -16
_diffrn_reflns_limit_k_max 8
_diffrn_reflns_limit_k_min -8
_diffrn_reflns_limit_l_max 18
_diffrn_reflns_limit_l_min -18
_diffrn_reflns_number 10624
_diffrn_reflns_theta_full 23.54
_diffrn_reflns_theta_max 23.54
_diffrn_reflns_theta_min 3.46
_exptl_absorpt_coefficient_mu 0.217
_exptl_absorpt_correction_T_max 0.996
_exptl_absorpt_correction_T_min 0.948
_exptl_absorpt_correction_type multi-scan
_exptl_absorpt_process_details SADABS
_exptl_crystal_colour orange
_exptl_crystal_density_diffrn 1.580
_exptl_crystal_density_method 'not measured'
_exptl_crystal_description needle
_exptl_crystal_F_000 692
_exptl_crystal_size_max 0.25
_exptl_crystal_size_mid 0.03
_exptl_crystal_size_min 0.02
_refine_diff_density_max 0.609
_refine_diff_density_min -0.363
_refine_diff_density_rms 0.066
_refine_ls_extinction_method none
_refine_ls_goodness_of_fit_ref 1.051
_refine_ls_hydrogen_treatment constr
_refine_ls_matrix_type full
_refine_ls_number_parameters 283
_refine_ls_number_reflns 2705
_refine_ls_number_restraints 0
_refine_ls_restrained_S_all 1.051
_refine_ls_R_factor_all 0.0909
_refine_ls_R_factor_gt 0.0755
_refine_ls_shift/su_max 0.000
_refine_ls_shift/su_mean 0.000
_refine_ls_structure_factor_coef Fsqd
_refine_ls_weighting_details 'calc w=1/[\s^2^(Fo^2^)+(0.1474P)^2^+0.7861P] where P=(Fo^2^+2Fc^2^)/3'
_refine_ls_weighting_scheme calc
_refine_ls_wR_factor_gt 0.2157
_refine_ls_wR_factor_ref 0.2342
_reflns_number_gt 2070
_reflns_number_total 2705
_reflns_threshold_expression I>2\s(I)
_cod_data_source_file c2cp23273a.txt
_cod_data_source_block acb24
_cod_original_sg_symbol_H-M 'P 21/m'
_cod_database_code 7207311
_computing_special_details
;
TITL acb24 in P2(1)/m
CELL 0.6709 13.773 6.7999 15.291 90.000 96.715 90.000
ZERR 2.00 0.004 0.0018 0.004 0.000 0.003 0.000
LATT 1
SYMM -X, 0.5+Y, -Z
SFAC C H N F P S O
DISP P 0.09297 0.08419 318.32
DISP S 0.11369 0.11037 417.30
UNIT 72 46 4 12 2 2 2

REM orange needle
SIZE 0.25 0.03 0.02
TEMP -153
SHEL 5.8 0.84

L.S. 8
ACTA
BOND $H
CONF
FMAP 2
PLAN 10

rem EXTI 0.010559 insignificant
WGHT 0.147400 0.786100
FVAR 0.40280
C1 1 0.462633 0.250000 0.529066 10.50000 0.03451 0.03045 =
0.04016 0.00000 0.01160 0.00000
C2 1 0.387230 0.250000 0.584243 10.50000 0.04302 0.03604 =
0.04007 0.00000 0.01758 0.00000
C3 1 0.412992 0.250000 0.676960 10.50000 0.04111 0.04834 =
0.04332 0.00000 0.02265 0.00000
AFIX 43
H3 2 0.362474 0.250000 0.714273 10.50000 -1.20000
AFIX 0
C4 1 0.507337 0.250000 0.713825 10.50000 0.05249 0.05787 =
0.02786 0.00000 0.01971 0.00000
AFIX 43
H4 2 0.522363 0.250000 0.776064 10.50000 -1.20000
AFIX 0
C5 1 0.583982 0.250000 0.658662 10.50000 0.03988 0.04404 =
0.03371 0.00000 0.01107 0.00000
C6 1 0.562058 0.250000 0.566995 10.50000 0.04208 0.03591 =
0.02828 0.00000 0.01489 0.00000
N7 3 0.679792 0.250000 0.695729 10.50000 0.04388 0.06115 =
0.02346 0.00000 0.01101 0.00000
C8 1 0.755925 0.250000 0.645276 10.50000 0.03868 0.05331 =
0.03110 0.00000 0.01082 0.00000
C9 1 0.736198 0.250000 0.553127 10.50000 0.03973 0.04185 =
0.02822 0.00000 0.01309 0.00000
C10 1 0.638288 0.250000 0.512784 10.50000 0.03371 0.03256 =
0.03266 0.00000 0.01055 0.00000
C11 1 0.854157 0.250000 0.685645 10.50000 0.04939 0.08375 =
0.02601 0.00000 0.00738 0.00000
AFIX 43
H11 2 0.867733 0.250000 0.748004 10.50000 -1.20000
AFIX 0
C12 1 0.927997 0.250000 0.635170 10.50000 0.03639 0.09390 =
0.03716 0.00000 0.00763 0.00000
AFIX 43
H12 2 0.993362 0.250000 0.663053 10.50000 -1.20000
AFIX 0
C13 1 0.911587 0.250000 0.541611 10.50000 0.04368 0.06833 =
0.03798 0.00000 0.01492 0.00000
C14 1 0.814676 0.250000 0.499427 10.50000 0.03892 0.04274 =
0.03411 0.00000 0.01491 0.00000
C15 1 0.796037 0.250000 0.407605 10.50000 0.04244 0.04171 =
0.03313 0.00000 0.01443 0.00000
C16 1 0.695184 0.250000 0.365790 10.50000 0.04114 0.03897 =
0.03131 0.00000 0.01291 0.00000
C17 1 0.617509 0.250000 0.419566 10.50000 0.04312 0.03508 =
0.02788 0.00000 0.01270 0.00000
C18 1 0.518606 0.250000 0.380634 10.50000 0.03743 0.04091 =
0.03551 0.00000 0.00818 0.00000
C19 1 0.439269 0.250000 0.436798 10.50000 0.04161 0.03544 =
0.03489 0.00000 0.01026 0.00000
C20 1 0.988201 0.250000 0.491035 10.50000 0.03379 0.09927 =
0.04793 0.00000 0.01662 0.00000
AFIX 43
H20 2 1.053678 0.250000 0.518647 10.50000 -1.20000
AFIX 0
C21 1 0.969816 0.250000 0.400272 10.50000 0.04142 0.09935 =
0.03880 0.00000 0.02073 0.00000
AFIX 43
H21 2 1.023041 0.250000 0.365965 10.50000 -1.20000
AFIX 0
C22 1 0.875751 0.250000 0.358829 10.50000 0.04365 0.06133 =
0.03588 0.00000 0.01843 0.00000
AFIX 43
H22 2 0.864780 0.250000 0.296325 10.50000 -1.20000
AFIX 0
C23 1 0.341653 0.250000 0.402658 10.50000 0.04040 0.04472 =
0.04158 0.00000 0.00850 0.00000
AFIX 43
H23 2 0.324903 0.250000 0.340600 10.50000 -1.20000
AFIX 0
C24 1 0.267395 0.250000 0.457204 10.50000 0.03679 0.04769 =
0.04867 0.00000 0.00954 0.00000
AFIX 43
H24 2 0.201022 0.250000 0.431921 10.50000 -1.20000
AFIX 0
C25 1 0.289145 0.250000 0.546835 10.50000 0.03833 0.03988 =
0.05330 0.00000 0.02075 0.00000
AFIX 43
H25 2 0.238107 0.250000 0.583596 10.50000 -1.20000
AFIX 0
C26 1 0.672383 0.250000 0.275491 10.50000 0.04804 0.06689 =
0.03146 0.00000 0.01595 0.00000
AFIX 43
H26 2 0.723271 0.250000 0.238570 10.50000 -1.20000
AFIX 0
C27 1 0.576950 0.250000 0.238862 10.50000 0.04573 0.09755 =
0.02960 0.00000 0.00985 0.00000
C28 1 0.500936 0.250000 0.289731 10.50000 0.04213 0.09568 =
0.03284 0.00000 0.00580 0.00000
AFIX 43
H28 2 0.435477 0.250000 0.262075 10.50000 -1.20000
AFIX 0
C29 1 0.702107 0.250000 0.791505 10.50000 0.04271 0.08446 =
0.02752 0.00000 0.01091 0.00000
C30 1 0.713560 0.423321 0.835412 11.00000 0.09244 0.10916 =
0.03469 -0.01591 0.01551 -0.03268
AFIX 43
H30 2 0.704983 0.544194 0.804314 11.00000 -1.20000
AFIX 0
C31 1 0.737675 0.422832 0.925256 11.00000 0.11474 0.15390 =
0.03463 -0.02165 0.01575 -0.04957
AFIX 43
H31 2 0.745912 0.543501 0.956554 11.00000 -1.20000
AFIX 0
C32 1 0.749615 0.250000 0.968876 10.50000 0.06259 0.18996 =
0.02857 0.00000 0.01184 0.00000
AFIX 43
H32 2 0.766596 0.250002 1.030907 10.50000 -1.20000
AFIX 0
PART -1
S33 6 0.549165 0.186551 0.122373 10.50000 0.06154 0.11500 =
0.02471 -0.00712 0.00698 -0.01075
O34 7 0.444736 0.151206 0.106839 10.50000 0.08337 0.26035 =
0.03582 -0.02005 0.01058 -0.04231
C35 1 0.569351 0.437824 0.089222 10.50000 0.11380 0.10543 =
0.03424 0.02932 0.02888 0.02052
AFIX 33
H35A 2 0.558963 0.447254 0.024854 10.50000 -1.50000
H35B 2 0.636527 0.476873 0.110261 10.50000 -1.50000
H35C 2 0.523476 0.525177 0.114631 10.50000 -1.50000
AFIX 0
PART 0
N36 3 0.134681 0.250000 1.243817 10.50000 0.06919 0.09957 =
0.05088 0.00000 0.02383 0.00000
C37 1 0.083377 0.250000 1.180555 10.50000 0.05859 0.09290 =
0.04914 0.00000 0.03045 0.00000
C38 1 0.017268 0.250000 1.098361 10.50000 0.07751 0.14096 =
0.04844 0.00000 0.02062 0.00000
AFIX 33
H38A 2 -0.050596 0.250000 1.111761 10.50000 -1.20000
H38B 2 0.029061 0.132327 1.064137 10.50000 -1.20000
H38C 2 0.029061 0.367673 1.064137 10.50000 -1.20000
AFIX 0
P 5 0.161122 0.250000 0.831546 10.50000 0.05392 0.08979 =
0.02261 0.00000 0.01309 0.00000
F1 4 0.165061 0.478498 0.833790 11.00000 0.21236 0.09527 =
0.11973 0.02534 0.09153 0.01152
F2 4 0.048111 0.250000 0.818163 10.50000 0.04938 0.32157 =
0.04212 0.00000 0.00825 0.00000
F3 4 0.275952 0.250000 0.845492 10.50000 0.06279 0.25283 =
0.05434 0.00000 0.01115 0.00000
F4 4 0.167192 0.250000 0.729017 10.50000 0.06979 0.22949 =
0.02289 0.00000 0.01943 0.00000
F5 4 0.156515 0.250000 0.934150 10.50000 0.09514 0.13060 =
0.02517 0.00000 0.01833 0.00000

HKLF 4

REM acb24 in P2(1)/m
REM R1 = 0.0755 for 2070 Fo > 4sig(Fo) and 0.0909 for all 2705 data
REM 283 parameters refined using 0 restraints

END

;

loop_
_symmetry_equiv_pos_as_xyz
'x, y, z'
'-x, y+1/2, -z'
'-x, -y, -z'
'x, -y-1/2, z'

loop_
_atom_site_label
_atom_site_type_symbol
_atom_site_fract_x
_atom_site_fract_y
_atom_site_fract_z
_atom_site_U_iso_or_equiv
_atom_site_adp_type
_atom_site_occupancy
_atom_site_symmetry_multiplicity
_atom_site_calc_flag
_atom_site_refinement_flags
_atom_site_disorder_assembly
_atom_site_disorder_group
C1 C 0.4626(3) 0.2500 0.5291(3) 0.0345(8) Uani 1 2 d S . .
C2 C 0.3872(3) 0.2500 0.5842(3) 0.0387(9) Uani 1 2 d S . .
C3 C 0.4130(3) 0.2500 0.6770(3) 0.0429(10) Uani 1 2 d S . .
H3 H 0.3625 0.2500 0.7143 0.051 Uiso 1 2 calc SR . .
C4 C 0.5073(3) 0.2500 0.7138(3) 0.0449(10) Uani 1 2 d S . .
H4 H 0.5224 0.2500 0.7761 0.054 Uiso 1 2 calc SR . .
C5 C 0.5840(3) 0.2500 0.6587(2) 0.0387(9) Uani 1 2 d S . .
C6 C 0.5621(3) 0.2500 0.5670(2) 0.0346(9) Uani 1 2 d S . .
N7 N 0.6798(2) 0.2500 0.6957(2) 0.0423(8) Uani 1 2 d S . .
C8 C 0.7559(3) 0.2500 0.6453(3) 0.0405(9) Uani 1 2 d S . .
C9 C 0.7362(3) 0.2500 0.5531(2) 0.0359(9) Uani 1 2 d S . .
C10 C 0.6383(3) 0.2500 0.5128(2) 0.0325(8) Uani 1 2 d S . .
C11 C 0.8542(3) 0.2500 0.6856(3) 0.0528(12) Uani 1 2 d S . .
H11 H 0.8677 0.2500 0.7480 0.063 Uiso 1 2 calc SR . .
C12 C 0.9280(3) 0.2500 0.6352(3) 0.0556(12) Uani 1 2 d S . .
H12 H 0.9934 0.2500 0.6631 0.067 Uiso 1 2 calc SR . .
C13 C 0.9116(3) 0.2500 0.5416(3) 0.0492(11) Uani 1 2 d S . .
C14 C 0.8147(3) 0.2500 0.4994(3) 0.0377(9) Uani 1 2 d S . .
C15 C 0.7960(3) 0.2500 0.4076(2) 0.0383(9) Uani 1 2 d S . .
C16 C 0.6952(3) 0.2500 0.3658(2) 0.0365(9) Uani 1 2 d S . .
C17 C 0.6175(3) 0.2500 0.4196(2) 0.0347(8) Uani 1 2 d S . .
C18 C 0.5186(3) 0.2500 0.3806(2) 0.0376(9) Uani 1 2 d S . .
C19 C 0.4393(3) 0.2500 0.4368(2) 0.0369(9) Uani 1 2 d S . .
C20 C 0.9882(3) 0.2500 0.4910(3) 0.0594(13) Uani 1 2 d S . .
H20 H 1.0537 0.2500 0.5186 0.071 Uiso 1 2 calc SR . .
C21 C 0.9698(3) 0.2500 0.4003(3) 0.0586(13) Uani 1 2 d S . .
H21 H 1.0230 0.2500 0.3660 0.070 Uiso 1 2 calc SR . .
C22 C 0.8758(3) 0.2500 0.3588(3) 0.0459(10) Uani 1 2 d S . .
H22 H 0.8648 0.2500 0.2963 0.055 Uiso 1 2 calc SR . .
C23 C 0.3417(3) 0.2500 0.4027(3) 0.0419(10) Uani 1 2 d S . .
H23 H 0.3249 0.2500 0.3406 0.050 Uiso 1 2 calc SR . .
C24 C 0.2674(3) 0.2500 0.4572(3) 0.0440(10) Uani 1 2 d S . .
H24 H 0.2010 0.2500 0.4319 0.053 Uiso 1 2 calc SR . .
C25 C 0.2891(3) 0.2500 0.5468(3) 0.0426(10) Uani 1 2 d S . .
H25 H 0.2381 0.2500 0.5836 0.051 Uiso 1 2 calc SR . .
C26 C 0.6724(3) 0.2500 0.2755(3) 0.0479(10) Uani 1 2 d S . .
H26 H 0.7233 0.2500 0.2386 0.057 Uiso 1 2 calc SR . .
C27 C 0.5769(3) 0.2500 0.2389(3) 0.0572(13) Uani 1 2 d S . .
C28 C 0.5009(3) 0.2500 0.2897(3) 0.0568(13) Uani 1 2 d S . .
H28 H 0.4355 0.2500 0.2621 0.068 Uiso 1 2 calc SR . .
C29 C 0.7021(3) 0.2500 0.7915(3) 0.0510(11) Uani 1 2 d S . .
C30 C 0.7136(3) 0.4233(7) 0.8354(2) 0.0781(12) Uani 1 1 d . . .
H30 H 0.7050 0.5442 0.8043 0.094 Uiso 1 1 calc R . .
C31 C 0.7377(4) 0.4228(9) 0.9253(2) 0.1005(17) Uani 1 1 d . . .
H31 H 0.7459 0.5435 0.9566 0.121 Uiso 1 1 calc R . .
C32 C 0.7496(4) 0.2500 0.9689(3) 0.093(2) Uani 1 2 d S . .
H32 H 0.7666 0.2500 1.0309 0.112 Uiso 1 2 calc SR . .
S33 S 0.54917(13) 0.1866(3) 0.12237(10) 0.0669(9) Uani 0.50 1 d P A -1
O34 O 0.4447(4) 0.1512(12) 0.1068(3) 0.126(4) Uani 0.50 1 d P A -1
C35 C 0.5694(7) 0.4378(14) 0.0892(5) 0.083(3) Uani 0.50 1 d P A -1
H35A H 0.5590 0.4473 0.0249 0.124 Uiso 0.50 1 calc PR A -1
H35B H 0.6365 0.4769 0.1103 0.124 Uiso 0.50 1 calc PR A -1
H35C H 0.5235 0.5252 0.1146 0.124 Uiso 0.50 1 calc PR A -1
N36 N 0.1347(4) 0.2500 1.2438(3) 0.0719(13) Uani 1 2 d S . .
C37 C 0.0834(4) 0.2500 1.1806(3) 0.0650(14) Uani 1 2 d S . .
C38 C 0.0173(5) 0.2500 1.0984(4) 0.088(2) Uani 1 2 d S . .
H38A H -0.0506 0.2500 1.1118 0.106 Uiso 1 2 calc SR . .
H38B H 0.0291 0.1323 1.0641 0.106 Uiso 0.50 1 calc PR . .
H38C H 0.0291 0.3677 1.0641 0.106 Uiso 0.50 1 calc PR . .
P P 0.16112(9) 0.2500 0.83155(7) 0.0548(5) Uani 1 2 d S . .
F1 F 0.1651(3) 0.4785(5) 0.8338(2) 0.1368(14) Uani 1 1 d . . .
F2 F 0.0481(2) 0.2500 0.8182(2) 0.137(2) Uani 1 2 d S . .
F3 F 0.2760(3) 0.2500 0.8455(2) 0.1230(18) Uani 1 2 d S . .
F4 F 0.1672(2) 0.2500 0.72902(17) 0.1063(15) Uani 1 2 d S . .
F5 F 0.1565(2) 0.2500 0.93415(16) 0.0827(11) Uani 1 2 d S . .

loop_
_atom_site_aniso_label
_atom_site_aniso_U_11
_atom_site_aniso_U_22
_atom_site_aniso_U_33
_atom_site_aniso_U_23
_atom_site_aniso_U_13
_atom_site_aniso_U_12
C1 0.035(2) 0.0305(19) 0.040(2) 0.000 0.0116(16) 0.000
C2 0.043(2) 0.036(2) 0.040(2) 0.000 0.0176(17) 0.000
C3 0.041(2) 0.048(2) 0.043(2) 0.000 0.0227(17) 0.000
C4 0.052(2) 0.058(3) 0.0279(19) 0.000 0.0197(17) 0.000
C5 0.040(2) 0.044(2) 0.034(2) 0.000 0.0111(16) 0.000
C6 0.042(2) 0.036(2) 0.0283(19) 0.000 0.0149(15) 0.000
N7 0.0439(19) 0.061(2) 0.0235(16) 0.000 0.0110(13) 0.000
C8 0.039(2) 0.053(2) 0.031(2) 0.000 0.0108(16) 0.000
C9 0.040(2) 0.042(2) 0.0282(19) 0.000 0.0131(15) 0.000
C10 0.0337(19) 0.0326(19) 0.0327(19) 0.000 0.0106(15) 0.000
C11 0.049(2) 0.084(3) 0.026(2) 0.000 0.0074(17) 0.000
C12 0.036(2) 0.094(4) 0.037(2) 0.000 0.0076(17) 0.000
C13 0.044(2) 0.068(3) 0.038(2) 0.000 0.0149(18) 0.000
C14 0.039(2) 0.043(2) 0.034(2) 0.000 0.0149(16) 0.000
C15 0.042(2) 0.042(2) 0.033(2) 0.000 0.0144(16) 0.000
C16 0.041(2) 0.039(2) 0.0313(19) 0.000 0.0129(16) 0.000
C17 0.043(2) 0.035(2) 0.0279(18) 0.000 0.0127(15) 0.000
C18 0.037(2) 0.041(2) 0.036(2) 0.000 0.0082(16) 0.000
C19 0.042(2) 0.035(2) 0.035(2) 0.000 0.0103(16) 0.000
C20 0.034(2) 0.099(4) 0.048(3) 0.000 0.0166(19) 0.000
C21 0.041(2) 0.099(4) 0.039(2) 0.000 0.0207(18) 0.000
C22 0.044(2) 0.061(3) 0.036(2) 0.000 0.0184(17) 0.000
C23 0.040(2) 0.045(2) 0.042(2) 0.000 0.0085(17) 0.000
C24 0.037(2) 0.048(2) 0.049(2) 0.000 0.0095(17) 0.000
C25 0.038(2) 0.040(2) 0.053(2) 0.000 0.0208(18) 0.000
C26 0.048(2) 0.067(3) 0.031(2) 0.000 0.0159(17) 0.000
C27 0.046(2) 0.098(4) 0.030(2) 0.000 0.0098(18) 0.000
C28 0.042(2) 0.096(4) 0.033(2) 0.000 0.0058(18) 0.000
C29 0.043(2) 0.084(3) 0.028(2) 0.000 0.0109(17) 0.000
C30 0.092(3) 0.109(3) 0.0347(17) -0.0159(19) 0.0155(17) -0.033(2)
C31 0.115(4) 0.154(5) 0.035(2) -0.022(2) 0.016(2) -0.050(3)
C32 0.063(3) 0.190(8) 0.029(3) 0.000 0.012(2) 0.000
S33 0.0615(10) 0.115(3) 0.0247(7) -0.0071(8) 0.0070(6) -0.0108(9)
O34 0.083(4) 0.260(13) 0.036(2) -0.020(4) 0.011(2) -0.042(5)
C35 0.114(7) 0.105(7) 0.034(3) 0.029(4) 0.029(4) 0.021(5)
N36 0.069(3) 0.100(4) 0.051(3) 0.000 0.024(2) 0.000
C37 0.059(3) 0.093(4) 0.049(3) 0.000 0.030(2) 0.000
C38 0.078(4) 0.141(6) 0.048(3) 0.000 0.021(3) 0.000
P 0.0539(8) 0.0898(10) 0.0226(6) 0.000 0.0131(5) 0.000
F1 0.212(4) 0.095(2) 0.120(3) 0.0253(17) 0.092(3) 0.012(2)
F2 0.0494(19) 0.322(7) 0.0421(18) 0.000 0.0083(14) 0.000
F3 0.063(2) 0.253(6) 0.054(2) 0.000 0.0112(16) 0.000
F4 0.070(2) 0.229(5) 0.0229(14) 0.000 0.0194(13) 0.000
F5 0.095(2) 0.131(3) 0.0252(14) 0.000 0.0183(13) 0.000

loop_
_atom_type_symbol
_atom_type_description
_atom_type_scat_dispersion_real
_atom_type_scat_dispersion_imag
_atom_type_scat_source
C C 0.0033 0.0016 'International Tables Vol C Tables 4.2.6.8 and 6.1.1.4'
H H 0.0000 0.0000 'International Tables Vol C Tables 4.2.6.8 and 6.1.1.4'
N N 0.0061 0.0033 'International Tables Vol C Tables 4.2.6.8 and 6.1.1.4'
F F 0.0171 0.0103 'International Tables Vol C Tables 4.2.6.8 and 6.1.1.4'
P P 0.0930 0.0842 'International Tables Vol C Tables 4.2.6.8 and 6.1.1.4'
S S 0.1137 0.1104 'International Tables Vol C Tables 4.2.6.8 and 6.1.1.4'
O O 0.0106 0.0060 'International Tables Vol C Tables 4.2.6.8 and 6.1.1.4'

loop_
_geom_angle_atom_site_label_1
_geom_angle_atom_site_label_2
_geom_angle_atom_site_label_3
_geom_angle
_geom_angle_site_symmetry_1
_geom_angle_site_symmetry_3
C2 C1 C6 119.7(4) . .
C2 C1 C19 120.0(4) . .
C6 C1 C19 120.3(3) . .
C1 C2 C3 118.7(4) . .
C1 C2 C25 119.8(4) . .
C3 C2 C25 121.5(4) . .
C2 C3 H3 119.0 . .
C2 C3 C4 122.1(4) . .
H3 C3 C4 119.0 . .
C3 C4 H4 120.2 . .
C3 C4 C5 119.6(4) . .
H4 C4 C5 120.2 . .
C4 C5 C6 120.3(4) . .
C4 C5 N7 119.8(4) . .
C6 C5 N7 119.8(3) . .
C1 C6 C5 119.5(3) . .
C1 C6 C10 120.5(3) . .
C5 C6 C10 120.0(4) . .
C5 N7 C8 121.9(3) . .
C5 N7 C29 119.5(3) . .
C8 N7 C29 118.6(3) . .
N7 C8 C9 119.6(4) . .
N7 C8 C11 120.5(4) . .
C9 C8 C11 119.9(4) . .
C8 C9 C10 120.0(3) . .
C8 C9 C14 120.3(4) . .
C10 C9 C14 119.6(4) . .
C6 C10 C9 118.7(3) . .
C6 C10 C17 120.8(3) . .
C9 C10 C17 120.5(3) . .
C8 C11 H11 120.1 . .
C8 C11 C12 119.7(4) . .
H11 C11 C12 120.1 . .
C11 C12 H12 118.8 . .
C11 C12 C13 122.3(4) . .
H12 C12 C13 118.8 . .
C12 C13 C14 119.3(4) . .
C12 C13 C20 121.5(4) . .
C14 C13 C20 119.2(4) . .
C9 C14 C13 118.3(4) . .
C9 C14 C15 120.9(4) . .
C13 C14 C15 120.8(4) . .
C14 C15 C16 119.6(3) . .
C14 C15 C22 118.2(4) . .
C16 C15 C22 122.2(4) . .
C15 C16 C17 119.2(3) . .
C15 C16 C26 122.1(3) . .
C17 C16 C26 118.7(4) . .
C10 C17 C16 120.2(4) . .
C10 C17 C18 119.4(3) . .
C16 C17 C18 120.4(3) . .
C17 C18 C19 119.9(3) . .
C17 C18 C28 117.9(4) . .
C19 C18 C28 122.2(4) . .
C1 C19 C18 119.2(3) . .
C1 C19 C23 118.4(3) . .
C18 C19 C23 122.4(4) . .
C13 C20 H20 120.0 . .
C13 C20 C21 120.1(4) . .
H20 C20 C21 120.0 . .
C20 C21 H21 119.5 . .
C20 C21 C22 121.0(4) . .
H21 C21 C22 119.5 . .
C15 C22 C21 120.7(4) . .
C15 C22 H22 119.6 . .
C21 C22 H22 119.6 . .
C19 C23 H23 119.2 . .
C19 C23 C24 121.5(4) . .
H23 C23 C24 119.2 . .
C23 C24 H24 119.7 . .
C23 C24 C25 120.6(4) . .
H24 C24 C25 119.7 . .
C2 C25 C24 119.7(4) . .
C2 C25 H25 120.1 . .
C24 C25 H25 120.1 . .
C16 C26 H26 119.8 . .
C16 C26 C27 120.4(4) . .
H26 C26 C27 119.8 . .
C26 C27 C28 121.8(4) . .
C26 C27 S33 118.7(3) . .
C28 C27 S33 117.7(3) . .
C18 C28 C27 120.8(4) . .
C18 C28 H28 119.6 . .
C27 C28 H28 119.6 . .
N7 C29 C30 119.7(2) . .
N7 C29 C30 119.7(2) . 4_565
C30 C29 C30 120.7(5) . 4_565
C29 C30 H30 120.2 . .
C29 C30 C31 119.5(5) . .
H30 C30 C31 120.2 . .
C30 C31 H31 120.1 . .
C30 C31 C32 119.8(5) . .
H31 C31 C32 120.1 . .
C31 C32 C31 120.8(5) . 4_565
C31 C32 H32 119.6 . .
C31 C32 H32 119.6 4_565 .
C27 S33 O34 106.8(3) . .
C27 S33 C35 91.6(3) . .
O34 S33 C35 107.0(5) . .
S33 C35 H35A 109.5 . .
S33 C35 H35B 109.5 . .
S33 C35 H35C 109.5 . .
H35A C35 H35B 109.5 . .
H35A C35 H35C 109.5 . .
H35B C35 H35C 109.5 . .
N36 C37 C38 179.7(5) . .
C37 C38 H38A 109.5 . .
C37 C38 H38B 109.5 . .
C37 C38 H38C 109.5 . .
H38A C38 H38B 109.5 . .
H38A C38 H38C 109.5 . .
H38B C38 H38C 109.5 . .
F1 P F1 175.5(3) . 4_565
F1 P F2 92.00(15) . .
F1 P F2 92.00(15) 4_565 .
F1 P F3 88.00(15) . .
F1 P F3 87.99(15) 4_565 .
F1 P F4 90.93(11) . .
F1 P F4 90.93(11) 4_565 .
F1 P F5 89.05(12) . .
F1 P F5 89.05(12) 4_565 .
F2 P F3 179.81(18) . .
F2 P F4 92.17(17) . .
F2 P F5 88.55(18) . .
F3 P F4 88.02(18) . .
F3 P F5 91.26(18) . .
F4 P F5 179.28(18) . .

loop_
_geom_bond_atom_site_label_1
_geom_bond_atom_site_label_2
_geom_bond_distance
_geom_bond_site_symmetry_2
C1 C2 1.413(5) .
C1 C6 1.423(5) .
C1 C19 1.410(5) .
C2 C3 1.421(6) .
C2 C25 1.404(6) .
C3 H3 0.950 .
C3 C4 1.355(6) .
C4 H4 0.950 .
C4 C5 1.426(5) .
C5 C6 1.399(5) .
C5 N7 1.374(5) .
C6 C10 1.412(5) .
N7 C8 1.373(5) .
N7 C29 1.461(5) .
C8 C9 1.403(5) .
C8 C11 1.420(6) .
C9 C10 1.416(5) .
C9 C14 1.432(5) .
C10 C17 1.421(5) .
C11 H11 0.950 .
C11 C12 1.347(6) .
C12 H12 0.950 .
C12 C13 1.422(6) .
C13 C14 1.413(6) .
C13 C20 1.379(6) .
C14 C15 1.397(5) .
C15 C16 1.460(6) .
C15 C22 1.398(5) .
C16 C17 1.424(5) .
C16 C26 1.380(5) .
C17 C18 1.421(5) .
C18 C19 1.467(5) .
C18 C28 1.383(6) .
C19 C23 1.384(5) .
C20 H20 0.950 .
C20 C21 1.381(6) .
C21 H21 0.950 .
C21 C22 1.374(6) .
C22 H22 0.950 .
C23 H23 0.950 .
C23 C24 1.393(6) .
C24 H24 0.950 .
C24 C25 1.368(6) .
C25 H25 0.950 .
C26 H26 0.950 .
C26 C27 1.367(6) .
C27 C28 1.375(6) .
C27 S33 1.829(4) .
C28 H28 0.950 .
C29 C30 1.356(5) .
C29 C30 1.356(5) 4_565
C30 H30 0.950 .
C30 C31 1.375(5) .
C31 H31 0.950 .
C31 C32 1.352(6) .
C32 C31 1.352(6) 4_565
C32 H32 0.950 .
S33 O34 1.450(6) .
S33 C35 1.813(10) .
C35 H35A 0.980 .
C35 H35B 0.980 .
C35 H35C 0.980 .
N36 C37 1.129(7) .
C37 C38 1.463(8) .
C38 H38A 0.980 .
C38 H38B 0.980 .
C38 H38C 0.980 .
P F1 1.555(3) .
P F1 1.555(3) 4_565
P F2 1.546(3) .
P F3 1.571(4) .
P F4 1.580(3) .
P F5 1.578(3) .

loop_
_geom_torsion_atom_site_label_1
_geom_torsion_atom_site_label_2
_geom_torsion_atom_site_label_3
_geom_torsion_atom_site_label_4
_geom_torsion
_geom_torsion_site_symmetry_1
_geom_torsion_site_symmetry_4
C6 C1 C2 C3 0.0 . .
C6 C1 C2 C25 180.0 . .
C19 C1 C2 C3 180.0 . .
C19 C1 C2 C25 0.0 . .
C1 C2 C3 C4 0.0 . .
C25 C2 C3 C4 180.0 . .
C2 C3 C4 C5 0.0 . .
C3 C4 C5 C6 0.0 . .
C3 C4 C5 N7 180.0 . .
C4 C5 C6 C1 0.0 . .
C4 C5 C6 C10 180.0 . .
N7 C5 C6 C1 180.0 . .
N7 C5 C6 C10 0.0 . .
C2 C1 C6 C5 0.0 . .
C2 C1 C6 C10 180.0 . .
C19 C1 C6 C5 180.0 . .
C19 C1 C6 C10 0.0 . .
C4 C5 N7 C8 180.0 . .
C4 C5 N7 C29 0.0 . .
C6 C5 N7 C8 0.0 . .
C6 C5 N7 C29 180.0 . .
C5 N7 C8 C9 0.0 . .
C5 N7 C8 C11 180.0 . .
C29 N7 C8 C9 180.0 . .
C29 N7 C8 C11 0.0 . .
N7 C8 C9 C10 0.0 . .
N7 C8 C9 C14 180.0 . .
C11 C8 C9 C10 180.0 . .
C11 C8 C9 C14 0.0 . .
C1 C6 C10 C9 180.0 . .
C1 C6 C10 C17 0.0 . .
C5 C6 C10 C9 0.0 . .
C5 C6 C10 C17 180.0 . .
C8 C9 C10 C6 0.0 . .
C8 C9 C10 C17 180.0 . .
C14 C9 C10 C6 180.0 . .
C14 C9 C10 C17 0.0 . .
N7 C8 C11 C12 180.0 . .
C9 C8 C11 C12 0.0 . .
C8 C11 C12 C13 0.0 . .
C11 C12 C13 C14 0.0 . .
C11 C12 C13 C20 180.0 . .
C12 C13 C14 C9 0.0 . .
C12 C13 C14 C15 180.0 . .
C20 C13 C14 C9 180.0 . .
C20 C13 C14 C15 0.0 . .
C8 C9 C14 C13 0.0 . .
C8 C9 C14 C15 180.0 . .
C10 C9 C14 C13 180.0 . .
C10 C9 C14 C15 0.0 . .
C9 C14 C15 C16 0.0 . .
C9 C14 C15 C22 180.0 . .
C13 C14 C15 C16 180.0 . .
C13 C14 C15 C22 0.0 . .
C14 C15 C16 C17 0.0 . .
C14 C15 C16 C26 180.0 . .
C22 C15 C16 C17 180.0 . .
C22 C15 C16 C26 0.0 . .
C6 C10 C17 C16 180.0 . .
C6 C10 C17 C18 0.0 . .
C9 C10 C17 C16 0.0 . .
C9 C10 C17 C18 180.0 . .
C15 C16 C17 C10 0.0 . .
C15 C16 C17 C18 180.0 . .
C26 C16 C17 C10 180.0 . .
C26 C16 C17 C18 0.0 . .
C10 C17 C18 C19 0.0 . .
C10 C17 C18 C28 180.0 . .
C16 C17 C18 C19 180.0 . .
C16 C17 C18 C28 0.0 . .
C2 C1 C19 C18 180.0 . .
C2 C1 C19 C23 0.0 . .
C6 C1 C19 C18 0.0 . .
C6 C1 C19 C23 180.0 . .
C17 C18 C19 C1 0.0 . .
C17 C18 C19 C23 180.0 . .
C28 C18 C19 C1 180.0 . .
C28 C18 C19 C23 0.0 . .
C12 C13 C20 C21 180.0 . .
C14 C13 C20 C21 0.0 . .
C13 C20 C21 C22 0.0 . .
C20 C21 C22 C15 0.0 . .
C14 C15 C22 C21 0.0 . .
C16 C15 C22 C21 180.0 . .
C1 C19 C23 C24 0.0 . .
C18 C19 C23 C24 180.0 . .
C19 C23 C24 C25 0.0 . .
C23 C24 C25 C2 0.0 . .
C1 C2 C25 C24 0.0 . .
C3 C2 C25 C24 180.0 . .
C15 C16 C26 C27 180.0 . .
C17 C16 C26 C27 0.0 . .
C16 C26 C27 C28 0.0 . .
C16 C26 C27 S33 -164.40(10) . .
C26 C27 C28 C18 0.0 . .
S33 C27 C28 C18 164.56(10) . .
C17 C18 C28 C27 0.0 . .
C19 C18 C28 C27 180.0 . .
C5 N7 C29 C30 -90.8(4) . .
C5 N7 C29 C30 90.8(4) . 4_565
C8 N7 C29 C30 89.2(4) . .
C8 N7 C29 C30 -89.2(4) . 4_565
N7 C29 C30 C31 -177.9(4) . .
C30 C29 C30 C31 0.4(8) 4_565 .
C29 C30 C31 C32 -0.1(7) . .
C30 C31 C32 C31 -0.3(10) . 4_565
C26 C27 S33 O34 166.3(4) . .
C26 C27 S33 C35 -85.4(3) . .
C28 C27 S33 O34 1.3(4) . .
C28 C27 S33 C35 109.6(3) . .
